data_7045075
loop_
_publ_author_name
'Liang, Ming-Li'
'Ma, Yun-Xiang'
'Hu, Chun-Li'
'Kong, Fang'
'Mao, Jiang-Gao'

_publ_section_title
;
 A(VO<sub>2</sub>F)(SeO<sub>3</sub>) (A = Sr, Ba) and
 Ba(MOF<sub>2</sub>)(TeO<sub>4</sub>) (M = Mo, W): first examples of
 alkali-earth selenites/tellurites with a fluorinated d<sup>0</sup>-TM
 octahedron.
;
_journal_issue 5
_journal_name_full 'Dalton transactions (Cambridge, England : 2003)'
_journal_page_first 1513
_journal_page_last 1519
_journal_paper_doi 10.1039/c7dt04442a
_journal_volume 47
_journal_year 2018
_chemical_formula_sum 'Ba F O5 Se V'
_chemical_formula_weight 366.24
_chemical_name_systematic Ba(VO2F)(SeO3)
_space_group_IT_number 61
_space_group_name_Hall '-P 2ac 2ab'
_space_group_name_H-M_alt 'P b c a'
_symmetry_cell_setting orthorhombic
_symmetry_space_group_name_Hall '-P 2ac 2ab'
_symmetry_space_group_name_H-M 'P b c a'
_atom_sites_solution_primary direct
_atom_sites_solution_secondary difmap
_audit_creation_method SHELXL-97
_audit_update_record
;
2017-11-21 deposited with the CCDC.
2017-12-18 downloaded from the CCDC.
;
_cell_angle_alpha 90.00
_cell_angle_beta 90.00
_cell_angle_gamma 90.00
_cell_formula_units_Z 8
_cell_length_a 10.0539(6)
_cell_length_b 8.3967(5)
_cell_length_c 13.1744(10)
_cell_measurement_reflns_used 3275
_cell_measurement_temperature 293(2)
_cell_measurement_theta_max 28.5270
_cell_measurement_theta_min 4.9460
_cell_volume 1112.18(13)
_computing_structure_refinement 'SHELXL-97 (Sheldrick, 2008)'
_computing_structure_solution 'SHELXS-97 (Sheldrick, 2008)'
_diffrn_ambient_temperature 293(2)
_diffrn_detector_area_resol_mean 10.3503
_diffrn_measured_fraction_theta_full 0.990
_diffrn_measured_fraction_theta_max 0.990
_diffrn_measurement_device_type 'SuperNova, Dual, Cu at zero, Atlas'
_diffrn_measurement_method '\w scans'
_diffrn_radiation_monochromator graphite
_diffrn_radiation_source 'fine-focus sealed tube'
_diffrn_radiation_type MoK\a
_diffrn_radiation_wavelength 0.71073
_diffrn_reflns_av_R_equivalents 0.0422
_diffrn_reflns_av_sigmaI/netI 0.0295
_diffrn_reflns_limit_h_max 10
_diffrn_reflns_limit_h_min -12
_diffrn_reflns_limit_k_max 10
_diffrn_reflns_limit_k_min -9
_diffrn_reflns_limit_l_max 15
_diffrn_reflns_limit_l_min -10
_diffrn_reflns_number 6406
_diffrn_reflns_theta_full 26.02
_diffrn_reflns_theta_max 26.02
_diffrn_reflns_theta_min 3.52
_exptl_absorpt_coefficient_mu 15.231
_exptl_absorpt_correction_T_max 1.00000
_exptl_absorpt_correction_T_min 0.46649
_exptl_absorpt_correction_type multi-scan
_exptl_absorpt_process_details
;
CrysAlisPro, Agilent Technologies,
Version 1.171.37.33 (release 27-03-2014 CrysAlis171 .NET)
(compiled Mar 27 2014,17:12:48)
Empirical absorption correction using spherical harmonics,
 implemented in SCALE3 ABSPACK scaling algorithm.
;
_exptl_crystal_colour Yellow
_exptl_crystal_density_diffrn 4.375
_exptl_crystal_density_method 'not measured'
_exptl_crystal_description lozenge
_exptl_crystal_F_000 1296
_exptl_crystal_size_max 0.08
_exptl_crystal_size_mid 0.06
_exptl_crystal_size_min 0.02
_refine_diff_density_max 0.954
_refine_diff_density_min -1.016
_refine_diff_density_rms 0.189
_refine_ls_extinction_coef 0.00095(10)
_refine_ls_extinction_expression Fc^*^=kFc[1+0.001xFc^2^\l^3^/sin(2\q)]^-1/4^
_refine_ls_extinction_method SHELXL
_refine_ls_goodness_of_fit_ref 1.030
_refine_ls_matrix_type full
_refine_ls_number_parameters 83
_refine_ls_number_reflns 1090
_refine_ls_number_restraints 0
_refine_ls_restrained_S_all 1.030
_refine_ls_R_factor_all 0.0244
_refine_ls_R_factor_gt 0.0205
_refine_ls_shift/su_max 0.001
_refine_ls_shift/su_mean 0.000
_refine_ls_structure_factor_coef Fsqd
_refine_ls_weighting_details 'calc w=1/[\s^2^(Fo^2^)+(0.0257P)^2^+0.3056P] where P=(Fo^2^+2Fc^2^)/3'
_refine_ls_weighting_scheme calc
_refine_ls_wR_factor_gt 0.0466
_refine_ls_wR_factor_ref 0.0493
_reflns_number_gt 991
_reflns_number_total 1090
_reflns_threshold_expression >2sigma(I)
_cod_data_source_file c7dt04442a2.cif
_cod_data_source_block Ba(VO2F)(SeO3)
_cod_depositor_comments 'Adding full bibliography for 7045074--7045077.cif.'
_cod_original_sg_symbol_H-M Pbca
_cod_database_code 7045075

loop_
_symmetry_equiv_pos_as_xyz
'x, y, z'
'-x+1/2, -y, z+1/2'
'-x, y+1/2, -z+1/2'
'x+1/2, -y+1/2, -z'
'-x, -y, -z'
'x-1/2, y, -z-1/2'
'x, -y-1/2, z-1/2'
'-x-1/2, y-1/2, z'

loop_
_atom_site_label
_atom_site_type_symbol
_atom_site_fract_x
_atom_site_fract_y
_atom_site_fract_z
_atom_site_U_iso_or_equiv
_atom_site_adp_type
_atom_site_occupancy
_atom_site_symmetry_multiplicity
_atom_site_calc_flag
Ba1 Ba 0.77043(2) 0.13375(2) 0.31466(2) 0.00809(12) Uani 1 1 d
Se1 Se 0.45497(4) 0.32423(5) 0.41788(3) 0.00790(14) Uani 1 1 d
V1 V 0.44887(6) -0.07592(8) 0.40411(6) 0.00600(18) Uani 1 1 d
F1 F 0.5941(2) -0.0935(3) 0.29821(19) 0.0106(5) Uani 1 1 d
O1 O 0.6120(3) 0.3688(3) 0.3961(3) 0.0136(7) Uani 1 1 d
O2 O 0.3730(3) -0.0392(3) 0.5139(2) 0.0093(6) Uani 1 1 d
O3 O 0.4403(3) 0.1449(3) 0.3527(3) 0.0108(7) Uani 1 1 d
O4 O 0.3346(3) -0.1531(3) 0.3323(3) 0.0135(7) Uani 1 1 d
O5 O 0.4561(3) 0.2646(3) 0.5439(2) 0.0103(6) Uani 1 1 d

loop_
_atom_site_aniso_label
_atom_site_aniso_U_11
_atom_site_aniso_U_22
_atom_site_aniso_U_33
_atom_site_aniso_U_23
_atom_site_aniso_U_13
_atom_site_aniso_U_12
Ba1 0.00857(17) 0.00794(17) 0.00776(19) 0.00084(9) 0.00022(10) -0.00084(8)
Se1 0.0095(2) 0.0068(2) 0.0074(3) 0.00044(15) 0.00043(17) 0.00127(13)
V1 0.0054(3) 0.0076(3) 0.0050(4) -0.0003(3) -0.0005(3) -0.0008(2)
F1 0.0108(12) 0.0108(11) 0.0101(15) -0.0007(9) 0.0023(10) -0.0001(9)
O1 0.0123(15) 0.0113(14) 0.017(2) -0.0002(12) 0.0052(14) -0.0050(10)
O2 0.0116(13) 0.0095(13) 0.0067(17) 0.0007(11) 0.0031(12) 0.0014(10)
O3 0.0155(16) 0.0092(13) 0.0077(19) -0.0012(12) -0.0043(13) -0.0005(10)
O4 0.0119(16) 0.0188(14) 0.010(2) -0.0052(12) -0.0024(13) -0.0040(11)
O5 0.0162(15) 0.0109(13) 0.0037(17) 0.0047(12) 0.0026(12) 0.0041(10)

loop_
_atom_type_symbol
_atom_type_description
_atom_type_scat_dispersion_real
_atom_type_scat_dispersion_imag
_atom_type_scat_source
O O 0.0106 0.0060 'International Tables Vol C Tables 4.2.6.8 and 6.1.1.4'
F F 0.0171 0.0103 'International Tables Vol C Tables 4.2.6.8 and 6.1.1.4'
V V 0.3005 0.5294 'International Tables Vol C Tables 4.2.6.8 and 6.1.1.4'
Se Se -0.0929 2.2259 'International Tables Vol C Tables 4.2.6.8 and 6.1.1.4'
Ba Ba -0.3244 2.2819 'International Tables Vol C Tables 4.2.6.8 and 6.1.1.4'

loop_
_geom_angle_atom_site_label_1
_geom_angle_atom_site_label_2
_geom_angle_atom_site_label_3
_geom_angle
_geom_angle_site_symmetry_1
_geom_angle_site_symmetry_3
F1 Ba1 F1 164.64(8) . 8_765
F1 Ba1 O1 74.46(8) . 8_755
F1 Ba1 O1 120.52(8) 8_765 8_755
F1 Ba1 O1 99.39(7) . .
F1 Ba1 O1 73.28(7) 8_765 .
O1 Ba1 O1 132.78(14) 8_755 .
F1 Ba1 O5 137.51(8) . 4_556
F1 Ba1 O5 56.47(8) 8_765 4_556
O1 Ba1 O5 72.31(8) 8_755 4_556
O1 Ba1 O5 84.66(9) . 4_556
F1 Ba1 O3 111.97(8) . 6_656
F1 Ba1 O3 66.13(7) 8_765 6_656
O1 Ba1 O3 94.16(9) 8_755 6_656
O1 Ba1 O3 129.64(8) . 6_656
O5 Ba1 O3 96.22(9) 4_556 6_656
F1 Ba1 O2 60.64(8) . 5_656
F1 Ba1 O2 124.87(8) 8_765 5_656
O1 Ba1 O2 71.05(9) 8_755 5_656
O1 Ba1 O2 65.81(8) . 5_656
O5 Ba1 O2 83.79(8) 4_556 5_656
O3 Ba1 O2 164.54(7) 6_656 5_656
F1 Ba1 O4 98.70(8) . 3_655
F1 Ba1 O4 66.07(8) 8_765 3_655
O1 Ba1 O4 159.99(10) 8_755 3_655
O1 Ba1 O4 66.35(9) . 3_655
O5 Ba1 O4 120.96(8) 4_556 3_655
O3 Ba1 O4 70.62(8) 6_656 3_655
O2 Ba1 O4 122.55(8) 5_656 3_655
F1 Ba1 O4 62.02(7) . 6_656
F1 Ba1 O4 119.98(7) 8_765 6_656
O1 Ba1 O4 62.10(9) 8_755 6_656
O1 Ba1 O4 154.69(9) . 6_656
O5 Ba1 O4 120.62(8) 4_556 6_656
O3 Ba1 O4 54.26(7) 6_656 6_656
O2 Ba1 O4 112.60(7) 5_656 6_656
O4 Ba1 O4 97.98(10) 3_655 6_656
F1 Ba1 Se1 76.77(5) . .
F1 Ba1 Se1 95.37(5) 8_765 .
O1 Ba1 Se1 124.16(7) 8_755 .
O1 Ba1 Se1 22.63(5) . .
O5 Ba1 Se1 101.06(6) 4_556 .
O3 Ba1 Se1 141.15(6) 6_656 .
O2 Ba1 Se1 53.15(5) 5_656 .
O4 Ba1 Se1 70.64(6) 3_655 .
O4 Ba1 Se1 135.28(5) 6_656 .
F1 Ba1 V1 85.39(5) . 6_656
F1 Ba1 V1 95.41(5) 8_765 6_656
O1 Ba1 V1 73.67(7) 8_755 6_656
O1 Ba1 V1 153.50(7) . 6_656
O5 Ba1 V1 109.41(6) 4_556 6_656
O3 Ba1 V1 29.87(5) 6_656 6_656
O2 Ba1 V1 136.08(5) 5_656 6_656
O4 Ba1 V1 87.19(7) 3_655 6_656
O4 Ba1 V1 24.59(5) 6_656 6_656
Se1 Ba1 V1 148.673(14) . 6_656
F1 Ba1 V1 29.00(5) . .
F1 Ba1 V1 147.25(5) 8_765 .
O1 Ba1 V1 82.62(6) 8_755 .
O1 Ba1 V1 73.97(5) . .
O5 Ba1 V1 119.91(6) 4_556 .
O3 Ba1 V1 140.19(6) 6_656 .
O2 Ba1 V1 36.17(6) 5_656 .
O4 Ba1 V1 100.59(6) 3_655 .
O4 Ba1 V1 90.60(5) 6_656 .
Se1 Ba1 V1 52.054(13) . .
V1 Ba1 V1 114.359(18) 6_656 .
O1 Se1 O5 103.05(15) . .
O1 Se1 O3 101.04(14) . .
O5 Se1 O3 102.90(14) . .
O1 Se1 Ba1 40.02(9) . .
O5 Se1 Ba1 102.43(9) . .
O3 Se1 Ba1 61.97(9) . .
O4 V1 O2 104.86(15) . .
O4 V1 O3 98.27(14) . .
O2 V1 O3 95.99(13) . .
O4 V1 O5 102.98(13) . 5_656
O2 V1 O5 93.96(13) . 5_656
O3 V1 O5 153.34(12) . 5_656
O4 V1 F1 94.55(14) . .
O2 V1 F1 160.56(12) . .
O3 V1 F1 82.15(11) . .
O5 V1 F1 80.30(11) 5_656 .
O4 V1 O2 172.25(14) . 5_656
O2 V1 O2 82.59(12) . 5_656
O3 V1 O2 78.52(11) . 5_656
O5 V1 O2 78.33(10) 5_656 5_656
F1 V1 O2 78.07(10) . 5_656
O4 V1 V1 154.15(12) . 5_656
O2 V1 V1 49.36(9) . 5_656
O3 V1 V1 84.57(10) . 5_656
O5 V1 V1 83.30(9) 5_656 5_656
F1 V1 V1 111.27(7) . 5_656
O2 V1 V1 33.22(7) 5_656 5_656
O4 V1 Ba1 54.01(11) . 6_556
O2 V1 Ba1 110.77(10) . 6_556
O3 V1 Ba1 44.69(9) . 6_556
O5 V1 Ba1 149.15(9) 5_656 6_556
F1 V1 Ba1 81.52(7) . 6_556
O2 V1 Ba1 121.67(7) 5_656 6_556
V1 V1 Ba1 126.70(3) 5_656 6_556
O4 V1 Ba1 126.57(12) . .
O2 V1 Ba1 124.33(9) . .
O3 V1 Ba1 60.29(8) . .
O5 V1 Ba1 93.82(8) 5_656 .
F1 V1 Ba1 38.74(6) . .
O2 V1 Ba1 45.72(7) 5_656 .
V1 V1 Ba1 77.14(2) 5_656 .
Ba1 V1 Ba1 87.301(15) 6_556 .
O4 V1 Ba1 94.94(10) . 8_755
O2 V1 Ba1 135.09(10) . 8_755
O3 V1 Ba1 120.85(9) . 8_755
O5 V1 Ba1 41.81(9) 5_656 8_755
F1 V1 Ba1 39.34(7) . 8_755
O2 V1 Ba1 80.90(6) 5_656 8_755
V1 V1 Ba1 105.69(3) 5_656 8_755
Ba1 V1 Ba1 113.477(18) 6_556 8_755
Ba1 V1 Ba1 65.702(11) . 8_755
V1 F1 Ba1 112.25(10) . .
V1 F1 Ba1 111.96(10) . 8_755
Ba1 F1 Ba1 105.85(8) . 8_755
Se1 O1 Ba1 131.78(14) . 8_765
Se1 O1 Ba1 117.35(12) . .
Ba1 O1 Ba1 100.36(9) 8_765 .
V1 O2 V1 97.41(12) . 5_656
V1 O2 Ba1 152.41(13) . 5_656
V1 O2 Ba1 98.12(11) 5_656 5_656
Se1 O3 V1 129.72(19) . .
Se1 O3 Ba1 118.09(12) . 6_556
V1 O3 Ba1 105.44(11) . 6_556
V1 O4 Ba1 155.80(16) . 3_645
V1 O4 Ba1 101.40(12) . 6_556
Ba1 O4 Ba1 89.24(9) 3_645 6_556
Se1 O5 V1 124.59(15) . 5_656
Se1 O5 Ba1 123.36(12) . 4_456
V1 O5 Ba1 109.88(12) 5_656 4_456

loop_
_geom_bond_atom_site_label_1
_geom_bond_atom_site_label_2
_geom_bond_distance
_geom_bond_site_symmetry_2
Ba1 F1 2.614(2) .
Ba1 F1 2.673(2) 8_765
Ba1 O1 2.738(3) 8_755
Ba1 O1 2.754(3) .
Ba1 O5 2.772(3) 4_556
Ba1 O3 2.790(3) 6_656
Ba1 O2 2.795(3) 5_656
Ba1 O4 2.840(3) 3_655
Ba1 O4 3.157(3) 6_656
Ba1 Se1 3.8034(5) .
Ba1 V1 3.8243(8) 6_656
Ba1 V1 3.8652(7) .
Se1 O1 1.648(3) .
Se1 O5 1.734(3) .
Se1 O3 1.740(3) .
V1 O4 1.623(3) .
V1 O2 1.664(3) .
V1 O3 1.976(3) .
V1 O5 1.972(3) 5_656
V1 F1 2.025(2) .
V1 O2 2.304(3) 5_656
V1 V1 3.0110(14) 5_656
V1 Ba1 3.8243(8) 6_556
V1 Ba1 3.9110(7) 8_755
F1 Ba1 2.673(2) 8_755
O1 Ba1 2.738(3) 8_765
O2 V1 2.304(3) 5_656
O2 Ba1 2.795(3) 5_656
O3 Ba1 2.790(3) 6_556
O4 Ba1 2.840(3) 3_645
O4 Ba1 3.157(3) 6_556
O5 V1 1.972(3) 5_656
O5 Ba1 2.772(3) 4_456
